data_7211564
loop_
_publ_author_name
'Centore, Roberto'
'Carella, Antonio'
'Tuzi, Angela'
'Capobianco, Amedeo'
'Peluso, Andrea'

_publ_section_title
;
 Competitive H-bonding synthons in organic hydrazides
;
_journal_issue 4
_journal_name_full CrystEngComm
_journal_page_first 1186
_journal_paper_doi 10.1039/b910433j
_journal_volume 12
_journal_year 2010
_chemical_formula_moiety 'C7 H7 N3 O3'
_chemical_formula_sum 'C7 H7 N3 O3'
_chemical_formula_weight 181.16
_chemical_name_common 4-nitrobenzohydrazide
_chemical_name_systematic
;
4-nitrobenzohydrazide
;
_space_group_IT_number 33
_space_group_name_H-M_alt 'P n a 21'
_symmetry_cell_setting orthorhombic
_symmetry_space_group_name_Hall 'P 2c -2n'
_symmetry_space_group_name_H-M 'P n a 21'
_atom_sites_solution_hydrogens geom
_atom_sites_solution_primary direct
_atom_sites_solution_secondary difmap
_audit_creation_method SHELXL-97
_cell_angle_alpha 90.00
_cell_angle_beta 90.00
_cell_angle_gamma 90.00
_cell_formula_units_Z 4
_cell_length_a 21.648(7)
_cell_length_b 3.594(3)
_cell_length_c 9.704(3)
_cell_measurement_reflns_used 28
_cell_measurement_temperature 173(2)
_cell_measurement_theta_max 19.341
_cell_measurement_theta_min 4.608
_cell_volume 755.0(7)
_computing_cell_refinement 'CELLFITW (Centore, 2004)'
_computing_data_collection 'Collect (Nonius BV, 1997-2000)'
_computing_data_reduction
;
EvalCCD (Duisenberg & Schreurs 1990-2000)
;
_computing_molecular_graphics
;
Ortep-3 for Windows (Farrugia, 1997) and Mercury 2.2 (CCDC 2001-2008)
;
_computing_publication_material 'WinGX (Farrugia, 1999)'
_computing_structure_refinement 'SHELXL-97 (Sheldrick, 1997)'
_computing_structure_solution 'SIR97 (Altomare at al, 1999)'
_diffrn_ambient_temperature 173(2)
_diffrn_detector 'CCD plate'
_diffrn_detector_area_resol_mean 9
_diffrn_detector_type
;
Bruker-Nonius 95mm CCD camera on \k-goniostat
;
_diffrn_measured_fraction_theta_full 0.953
_diffrn_measured_fraction_theta_max 0.953
_diffrn_measurement_device 'four-circle diffractometer'
_diffrn_measurement_device_type 'Bruker-Nonius KappaCCD'
_diffrn_measurement_method
;
CCD rotation images, thick slices
;
_diffrn_radiation_monochromator graphite
_diffrn_radiation_probe x-ray
_diffrn_radiation_source 'normal-focus sealed tube'
_diffrn_radiation_type MoK\a
_diffrn_radiation_wavelength 0.71069
_diffrn_reflns_av_R_equivalents 0.0366
_diffrn_reflns_av_sigmaI/netI 0.0481
_diffrn_reflns_limit_h_max 20
_diffrn_reflns_limit_h_min -28
_diffrn_reflns_limit_k_max 3
_diffrn_reflns_limit_k_min -4
_diffrn_reflns_limit_l_max 12
_diffrn_reflns_limit_l_min -8
_diffrn_reflns_number 2844
_diffrn_reflns_theta_full 27.48
_diffrn_reflns_theta_max 27.48
_diffrn_reflns_theta_min 3.76
_exptl_absorpt_coefficient_mu 0.128
_exptl_absorpt_correction_T_max 0.9968
_exptl_absorpt_correction_T_min 0.9389
_exptl_absorpt_correction_type multi-scan
_exptl_absorpt_process_details
;
SADABS (Bruker-Nonius, 2002)
;
_exptl_crystal_colour 'pale yellow'
_exptl_crystal_density_diffrn 1.594
_exptl_crystal_density_method 'not measured'
_exptl_crystal_description plate
_exptl_crystal_F_000 376
_exptl_crystal_size_max 0.50
_exptl_crystal_size_mid 0.20
_exptl_crystal_size_min 0.03
_refine_diff_density_max 0.268
_refine_diff_density_min -0.194
_refine_diff_density_rms 0.050
_refine_ls_extinction_method none
_refine_ls_goodness_of_fit_ref 1.027
_refine_ls_hydrogen_treatment mixed
_refine_ls_matrix_type full
_refine_ls_number_parameters 139
_refine_ls_number_reflns 880
_refine_ls_number_restraints 1
_refine_ls_restrained_S_all 1.027
_refine_ls_R_factor_all 0.0634
_refine_ls_R_factor_gt 0.0393
_refine_ls_shift/su_max 0.000
_refine_ls_shift/su_mean 0.000
_refine_ls_structure_factor_coef Fsqd
_refine_ls_weighting_details 'calc w=1/[\s^2^(Fo^2^)+(0.0513P)^2^+0.0000P] where P=(Fo^2^+2Fc^2^)/3'
_refine_ls_weighting_scheme calc
_refine_ls_wR_factor_gt 0.0788
_refine_ls_wR_factor_ref 0.0866
_reflns_number_gt 682
_reflns_number_total 880
_reflns_threshold_expression >2sigma(I)
_cod_data_source_file b910433j.txt
_cod_data_source_block o2nidrzlt
_cod_database_code 7211564

loop_
_symmetry_equiv_pos_as_xyz
'x, y, z'
'-x, -y, z+1/2'
'-x+1/2, y+1/2, z+1/2'
'x+1/2, -y+1/2, z'

loop_
_atom_site_label
_atom_site_type_symbol
_atom_site_fract_x
_atom_site_fract_y
_atom_site_fract_z
_atom_site_U_iso_or_equiv
_atom_site_adp_type
_atom_site_occupancy
_atom_site_symmetry_multiplicity
_atom_site_calc_flag
C1 C 0.75935(12) -0.0640(9) 0.1553(3) 0.0203(7) Uani 1 1 d
C2 C 0.82686(12) 0.0116(9) 0.1320(3) 0.0192(7) Uani 1 1 d
C3 C 0.86592(14) -0.0318(8) 0.2441(3) 0.0196(7) Uani 1 1 d
H3 H 0.8489(13) -0.102(9) 0.333(4) 0.024 Uiso 1 1 d
C4 C 0.92826(14) 0.0494(9) 0.2326(3) 0.0209(7) Uani 1 1 d
H4 H 0.9569(14) 0.034(9) 0.313(4) 0.025 Uiso 1 1 d
C5 C 0.94949(12) 0.1829(9) 0.1076(3) 0.0183(7) Uani 1 1 d
C6 C 0.91219(14) 0.2241(8) -0.0069(3) 0.0200(7) Uani 1 1 d
H6 H 0.9274(14) 0.313(10) -0.092(4) 0.024 Uiso 1 1 d
C7 C 0.85017(14) 0.1331(8) 0.0065(3) 0.0206(7) Uani 1 1 d
H7 H 0.8248(15) 0.179(10) -0.070(4) 0.025 Uiso 1 1 d
N1 N 0.66605(12) -0.3324(10) 0.0671(3) 0.0303(7) Uani 1 1 d
H1A H 0.6642(16) -0.452(11) 0.146(5) 0.036 Uiso 1 1 d
H1B H 0.6457(17) -0.142(11) 0.061(4) 0.036 Uiso 1 1 d
N2 N 0.72845(11) -0.2176(7) 0.0513(3) 0.0233(6) Uani 1 1 d
H2 H 0.7459(15) -0.302(10) -0.029(4) 0.028 Uiso 1 1 d
N3 N 1.01450(11) 0.2924(8) 0.0990(3) 0.0240(6) Uani 1 1 d
O1 O 0.73512(9) 0.0075(6) 0.2678(2) 0.0265(6) Uani 1 1 d
O2 O 1.03214(9) 0.4603(7) -0.0041(3) 0.0330(6) Uani 1 1 d
O3 O 1.04911(11) 0.2164(7) 0.1960(3) 0.0386(7) Uani 1 1 d

loop_
_atom_site_aniso_label
_atom_site_aniso_U_11
_atom_site_aniso_U_22
_atom_site_aniso_U_33
_atom_site_aniso_U_23
_atom_site_aniso_U_13
_atom_site_aniso_U_12
C1 0.0219(14) 0.0184(15) 0.0204(18) 0.0005(14) 0.0036(14) 0.0023(12)
C2 0.0215(13) 0.0152(17) 0.0210(17) -0.0034(13) 0.0006(13) 0.0016(13)
C3 0.0266(14) 0.0192(15) 0.0129(17) -0.0014(14) 0.0036(12) 0.0020(13)
C4 0.0247(14) 0.0204(16) 0.0176(17) -0.0016(14) -0.0034(13) 0.0016(13)
C5 0.0205(14) 0.0157(14) 0.0187(17) -0.0021(13) 0.0040(13) -0.0009(13)
C6 0.0250(15) 0.0210(16) 0.0140(17) 0.0004(15) 0.0055(13) 0.0015(12)
C7 0.0238(14) 0.0223(16) 0.0157(17) 0.0002(14) 0.0004(13) 0.0047(13)
N1 0.0206(13) 0.0417(17) 0.0285(17) -0.0078(17) 0.0004(13) -0.0023(13)
N2 0.0182(12) 0.0328(16) 0.0188(15) -0.0073(14) 0.0031(11) -0.0029(11)
N3 0.0245(13) 0.0229(15) 0.0247(15) -0.0064(13) 0.0038(13) 0.0009(11)
O1 0.0257(10) 0.0345(14) 0.0193(12) -0.0036(11) 0.0053(10) -0.0026(9)
O2 0.0302(11) 0.0370(13) 0.0318(13) 0.0056(13) 0.0092(10) -0.0084(10)
O3 0.0255(11) 0.0562(17) 0.0341(16) 0.0014(13) -0.0078(11) -0.0033(12)

loop_
_atom_type_symbol
_atom_type_description
_atom_type_scat_dispersion_real
_atom_type_scat_dispersion_imag
_atom_type_scat_source
C C 0.0033 0.0016 'International Tables Vol C Tables 4.2.6.8 and 6.1.1.4'
H H 0.0000 0.0000 'International Tables Vol C Tables 4.2.6.8 and 6.1.1.4'
N N 0.0061 0.0033 'International Tables Vol C Tables 4.2.6.8 and 6.1.1.4'
O O 0.0106 0.0060 'International Tables Vol C Tables 4.2.6.8 and 6.1.1.4'

loop_
_geom_angle_atom_site_label_1
_geom_angle_atom_site_label_2
_geom_angle_atom_site_label_3
_geom_angle
O1 C1 N2 122.8(3)
O1 C1 C2 120.4(3)
N2 C1 C2 116.7(3)
C3 C2 C7 120.1(3)
C3 C2 C1 117.1(3)
C7 C2 C1 122.8(3)
C4 C3 C2 120.5(3)
C4 C3 H3 119.6(18)
C2 C3 H3 119.7(18)
C5 C4 C3 117.9(3)
C5 C4 H4 119.7(18)
C3 C4 H4 122.2(18)
C6 C5 C4 123.3(2)
C6 C5 N3 119.1(3)
C4 C5 N3 117.6(3)
C5 C6 C7 117.7(3)
C5 C6 H6 122.4(19)
C7 C6 H6 119.9(19)
C6 C7 C2 120.5(3)
C6 C7 H7 117(2)
C2 C7 H7 123(2)
N2 N1 H1A 106(2)
N2 N1 H1B 105(3)
H1A N1 H1B 116(4)
C1 N2 N1 121.1(3)
C1 N2 H2 125(2)
N1 N2 H2 113(2)
O2 N3 O3 122.8(2)
O2 N3 C5 118.5(3)
O3 N3 C5 118.7(3)

loop_
_geom_bond_atom_site_label_1
_geom_bond_atom_site_label_2
_geom_bond_distance
C1 O1 1.238(4)
C1 N2 1.331(4)
C1 C2 1.504(4)
C2 C3 1.386(4)
C2 C7 1.389(4)
C3 C4 1.385(4)
C3 H3 0.97(3)
C4 C5 1.383(4)
C4 H4 1.00(3)
C5 C6 1.382(4)
C5 N3 1.464(3)
C6 C7 1.388(4)
C6 H6 0.95(3)
C7 H7 0.94(4)
N1 N2 1.421(4)
N1 H1A 0.88(5)
N1 H1B 0.82(4)
N2 H2 0.92(4)
N3 O2 1.229(4)
N3 O3 1.234(3)

loop_
_geom_torsion_atom_site_label_1
_geom_torsion_atom_site_label_2
_geom_torsion_atom_site_label_3
_geom_torsion_atom_site_label_4
_geom_torsion
O1 C1 C2 C3 33.5(4)
N2 C1 C2 C3 -144.8(3)
O1 C1 C2 C7 -144.2(3)
N2 C1 C2 C7 37.5(5)
C7 C2 C3 C4 0.8(5)
C1 C2 C3 C4 -176.9(3)
C2 C3 C4 C5 1.6(4)
C3 C4 C5 C6 -2.7(5)
C3 C4 C5 N3 175.9(3)
C4 C5 C6 C7 1.3(4)
N3 C5 C6 C7 -177.2(3)
C5 C6 C7 C2 1.2(4)
C3 C2 C7 C6 -2.2(5)
C1 C2 C7 C6 175.4(3)
O1 C1 N2 N1 -4.3(5)
C2 C1 N2 N1 174.0(3)
C6 C5 N3 O2 8.9(4)
C4 C5 N3 O2 -169.7(3)
C6 C5 N3 O3 -171.9(3)
C4 C5 N3 O3 9.5(4)

loop_
_reflns_scale_group_code
_reflns_scale_meas_F
1 1.0
